data_4036954
loop_
_publ_author_name
'Clay, Anthony'
'Vallavoju, Nandini'
'Krishnan, Retheesh'
'Ugrinov, Angel'
'Sivaguru, Jayaraman'

_publ_section_title
;
 Metal-Free Visible Light-Mediated Photocatalysis: Controlling
 Intramolecular [2 + 2] Photocycloaddition of Enones through Axial
 Chirality.
;
_journal_issue 16
_journal_name_full 'The Journal of organic chemistry'
_journal_page_first 7191
_journal_page_last 7200
_journal_paper_doi 10.1021/acs.joc.6b01066
_journal_volume 81
_journal_year 2016
_chemical_formula_moiety 'C22 H29 N O3'
_chemical_formula_sum 'C22 H29 N O3'
_chemical_formula_weight 355.46
_space_group_crystal_system orthorhombic
_space_group_IT_number 56
_space_group_name_Hall '-P 2ab 2ac'
_space_group_name_H-M_alt 'P c c n'
_atom_sites_solution_hydrogens geom
_atom_sites_solution_primary direct
_audit_creation_date 2016-04-29
_audit_creation_method
;
Olex2 1.2
(compiled 2016.02.19 svn.r3266 for OlexSys, GUI svn.r5155)
;
_cell_angle_alpha 90
_cell_angle_beta 90
_cell_angle_gamma 90
_cell_formula_units_Z 8
_cell_length_a 16.2407(5)
_cell_length_b 18.9857(6)
_cell_length_c 12.4646(4)
_cell_measurement_reflns_used 8813
_cell_measurement_temperature 101(2)
_cell_measurement_theta_max 66.78
_cell_measurement_theta_min 4.66
_cell_volume 3843.3(2)
_computing_cell_refinement 'SAINT v8.34A (Bruker, 2013)'
_computing_data_reduction 'SAINT v8.34A (Bruker, 2013)'
_computing_molecular_graphics 'Olex2 (Dolomanov et al., 2009)'
_computing_publication_material 'Olex2 (Dolomanov et al., 2009)'
_computing_structure_refinement 'XL (Sheldrick, 2008)'
_computing_structure_solution 'ShelXS (Sheldrick, 2008)'
_diffrn_ambient_temperature 100.94
_diffrn_measured_fraction_theta_full 0.988
_diffrn_measured_fraction_theta_max 0.988
_diffrn_measurement_device_type 'Bruker APEX-II CCD'
_diffrn_measurement_method '\f and \w scans'
_diffrn_radiation_type CuK\a
_diffrn_radiation_wavelength 1.54178
_diffrn_reflns_av_R_equivalents 0.0295
_diffrn_reflns_av_unetI/netI 0.0215
_diffrn_reflns_Laue_measured_fraction_full 0.988
_diffrn_reflns_Laue_measured_fraction_max 0.988
_diffrn_reflns_limit_h_max 17
_diffrn_reflns_limit_h_min -19
_diffrn_reflns_limit_k_max 22
_diffrn_reflns_limit_k_min -22
_diffrn_reflns_limit_l_max 14
_diffrn_reflns_limit_l_min -14
_diffrn_reflns_number 18521
_diffrn_reflns_point_group_measured_fraction_full 0.988
_diffrn_reflns_point_group_measured_fraction_max 0.988
_diffrn_reflns_theta_full 66.885
_diffrn_reflns_theta_max 66.885
_diffrn_reflns_theta_min 4.658
_diffrn_standards_number 0
_exptl_absorpt_coefficient_mu 0.641
_exptl_absorpt_correction_T_max 0.7528
_exptl_absorpt_correction_T_min 0.6928
_exptl_absorpt_correction_type multi-scan
_exptl_absorpt_process_details
;
SADABS-2014/2 (Bruker,2014/2) was used for absorption correction.
wR2(int) was 0.0707 before and 0.0436 after correction.
The Ratio of minimum to maximum transmission is 0.9203.
The \l/2 correction factor is 0.00150.
;
_exptl_crystal_colour colourless
_exptl_crystal_colour_primary colourless
_exptl_crystal_density_diffrn 1.229
_exptl_crystal_description plate
_exptl_crystal_F_000 1536
_exptl_crystal_size_max 0.327
_exptl_crystal_size_mid 0.276
_exptl_crystal_size_min 0.077
_refine_diff_density_max 0.263
_refine_diff_density_min -0.216
_refine_diff_density_rms 0.041
_refine_ls_extinction_method none
_refine_ls_goodness_of_fit_ref 1.037
_refine_ls_hydrogen_treatment constr
_refine_ls_matrix_type full
_refine_ls_number_parameters 240
_refine_ls_number_reflns 3387
_refine_ls_number_restraints 0
_refine_ls_restrained_S_all 1.037
_refine_ls_R_factor_all 0.0394
_refine_ls_R_factor_gt 0.0351
_refine_ls_shift/su_max 0.000
_refine_ls_shift/su_mean 0.000
_refine_ls_structure_factor_coef Fsqd
_refine_ls_weighting_details 'w=1/[\s^2^(Fo^2^)+(0.0479P)^2^+1.4023P] where P=(Fo^2^+2Fc^2^)/3'
_refine_ls_weighting_scheme calc
_refine_ls_wR_factor_gt 0.0885
_refine_ls_wR_factor_ref 0.0920
_reflns_Friedel_coverage 0.000
_reflns_number_gt 3053
_reflns_number_total 3387
_reflns_threshold_expression 'I > 2\s(I)'
_cod_data_source_file jo6b01066_si_002.cif
_cod_data_source_block cc-2a
_cod_database_code 4036954
_shelx_space_group_comment
;
The symmetry employed for this shelxl refinement is uniquely defined
by the following loop, which should always be used as a source of
symmetry information in preference to the above space-group names.
They are only intended as comments.
;
_shelx_estimated_absorpt_t_max 0.952
_shelx_estimated_absorpt_t_min 0.818
_olex2_refinement_description
;
1. Fixed Uiso
 At 1.2 times of:
  All C(H) groups, All C(H,H) groups
 At 1.5 times of:
  All C(H,H,H) groups
2.a Ternary CH refined with riding coordinates:
 C11(H11), C6(H6)
2.b Secondary CH2 refined with riding coordinates:
 C4(H4A,H4B), C9(H9A,H9B), C10(H10A,H10B), C12(H12A,H12B)
2.c Aromatic/amide H refined with riding coordinates:
 C17(H17), C18(H18), C19(H19), C20(H20)
2.d Idealised Me refined as rotating group:
 C14(H14A,H14B,H14C), C24(H24A,H24B,H24C), C25(H25A,H25B,H25C), C23(H23A,H23B,
 H23C), C26(H26A,H26B,H26C)
;
_shelx_shelxl_version_number 2014/7
_olex2_submission_special_instructions 'No special instructions were received'

loop_
_space_group_symop_operation_xyz
'x, y, z'
'x+1/2, -y, -z+1/2'
'-x, y+1/2, -z+1/2'
'-x+1/2, -y+1/2, z'
'-x, -y, -z'
'-x-1/2, y, z-1/2'
'x, -y-1/2, z-1/2'
'x-1/2, y-1/2, -z'

loop_
_atom_site_label
_atom_site_type_symbol
_atom_site_fract_x
_atom_site_fract_y
_atom_site_fract_z
_atom_site_U_iso_or_equiv
_atom_site_adp_type
_atom_site_occupancy
_atom_site_site_symmetry_order
_atom_site_calc_flag
_atom_site_refinement_flags_posn
O2 O 0.04569(5) 0.61117(4) 0.60799(6) 0.0170(2) Uani 1 1 d .
O15 O 0.04398(5) 0.71605(4) 0.79755(6) 0.01821(19) Uani 1 1 d .
O13 O 0.26298(5) 0.66563(5) 0.50317(7) 0.0238(2) Uani 1 1 d .
N8 N 0.02317(6) 0.60145(5) 0.84423(7) 0.0150(2) Uani 1 1 d .
C14 C -0.02314(8) 0.64018(8) 0.44869(11) 0.0291(3) Uani 1 1 d .
H14A H -0.0594 0.5995 0.4593 0.044 Uiso 1 1 calc GR
H14B H -0.0181 0.6501 0.3718 0.044 Uiso 1 1 calc GR
H14C H -0.0464 0.6813 0.4852 0.044 Uiso 1 1 calc GR
C3 C 0.06135(7) 0.62411(6) 0.49479(9) 0.0181(3) Uani 1 1 d .
C1 C 0.10636(7) 0.62656(6) 0.68668(9) 0.0149(2) Uani 1 1 d .
C7 C 0.05570(7) 0.65326(6) 0.78204(9) 0.0145(2) Uani 1 1 d .
C16 C -0.01706(7) 0.62173(6) 0.94324(9) 0.0154(2) Uani 1 1 d .
C21 C -0.10291(7) 0.62901(6) 0.95314(9) 0.0174(3) Uani 1 1 d .
C22 C -0.16436(7) 0.61612(7) 0.86155(10) 0.0226(3) Uani 1 1 d .
C24 C -0.25373(8) 0.61665(8) 0.90176(12) 0.0310(3) Uani 1 1 d .
H24A H -0.2910 0.6067 0.8418 0.046 Uiso 1 1 calc GR
H24B H -0.2667 0.6630 0.9318 0.046 Uiso 1 1 calc GR
H24C H -0.2606 0.5806 0.9573 0.046 Uiso 1 1 calc GR
C4 C 0.11849(7) 0.68813(6) 0.47930(9) 0.0183(3) Uani 1 1 d .
H4A H 0.1319 0.6938 0.4023 0.022 Uiso 1 1 calc R
H4B H 0.0905 0.7315 0.5042 0.022 Uiso 1 1 calc R
C9 C 0.05332(7) 0.52809(6) 0.83323(10) 0.0184(3) Uani 1 1 d .
H9A H 0.0277 0.5059 0.7696 0.022 Uiso 1 1 calc R
H9B H 0.0374 0.5005 0.8974 0.022 Uiso 1 1 calc R
C10 C 0.14662(8) 0.52735(6) 0.82114(10) 0.0209(3) Uani 1 1 d .
H10A H 0.1665 0.4782 0.8147 0.025 Uiso 1 1 calc R
H10B H 0.1726 0.5488 0.8851 0.025 Uiso 1 1 calc R
C11 C 0.16967(7) 0.56908(6) 0.72067(9) 0.0180(3) Uani 1 1 d .
H11 H 0.1815 0.5365 0.6595 0.022 Uiso 1 1 calc R
C12 C 0.23585(7) 0.62801(7) 0.72714(10) 0.0223(3) Uani 1 1 d .
H12A H 0.2460 0.6453 0.8009 0.027 Uiso 1 1 calc R
H12B H 0.2882 0.6159 0.6909 0.027 Uiso 1 1 calc R
C6 C 0.17948(7) 0.67626(6) 0.66048(9) 0.0172(3) Uani 1 1 d .
H6 H 0.1731 0.7245 0.6917 0.021 Uiso 1 1 calc R
C5 C 0.19554(7) 0.67677(6) 0.54210(9) 0.0167(3) Uani 1 1 d .
C17 C 0.03550(8) 0.63459(6) 1.02905(10) 0.0188(3) Uani 1 1 d .
H17 H 0.0931 0.6283 1.0199 0.023 Uiso 1 1 calc R
C18 C 0.00545(8) 0.65635(6) 1.12750(10) 0.0224(3) Uani 1 1 d .
H18 H 0.0418 0.6652 1.1857 0.027 Uiso 1 1 calc R
C19 C -0.07845(9) 0.66499(7) 1.13930(10) 0.0246(3) Uani 1 1 d .
H19 H -0.1003 0.6804 1.2060 0.029 Uiso 1 1 calc R
C20 C -0.13075(8) 0.65123(7) 1.05424(10) 0.0228(3) Uani 1 1 d .
H20 H -0.1883 0.6571 1.0648 0.027 Uiso 1 1 calc R
C25 C -0.14986(9) 0.54449(8) 0.80845(14) 0.0392(4) Uani 1 1 d .
H25A H -0.1476 0.5078 0.8637 0.059 Uiso 1 1 calc GR
H25B H -0.0977 0.5455 0.7690 0.059 Uiso 1 1 calc GR
H25C H -0.1950 0.5344 0.7586 0.059 Uiso 1 1 calc GR
C23 C -0.15654(9) 0.67501(9) 0.77764(12) 0.0355(4) Uani 1 1 d .
H23A H -0.1013 0.6738 0.7460 0.053 Uiso 1 1 calc GR
H23B H -0.1655 0.7207 0.8122 0.053 Uiso 1 1 calc GR
H23C H -0.1978 0.6680 0.7212 0.053 Uiso 1 1 calc GR
C26 C 0.09847(9) 0.55876(7) 0.44283(10) 0.0269(3) Uani 1 1 d .
H26A H 0.1528 0.5495 0.4741 0.040 Uiso 1 1 calc GR
H26B H 0.1041 0.5665 0.3654 0.040 Uiso 1 1 calc GR
H26C H 0.0624 0.5183 0.4556 0.040 Uiso 1 1 calc GR

loop_
_atom_site_aniso_label
_atom_site_aniso_U_11
_atom_site_aniso_U_22
_atom_site_aniso_U_33
_atom_site_aniso_U_23
_atom_site_aniso_U_13
_atom_site_aniso_U_12
O2 0.0147(4) 0.0242(4) 0.0123(4) 0.0002(3) 0.0001(3) -0.0043(3)
O15 0.0201(4) 0.0165(4) 0.0180(4) 0.0000(3) 0.0016(3) 0.0005(3)
O13 0.0167(5) 0.0327(5) 0.0221(4) 0.0006(4) 0.0054(3) 0.0004(4)
N8 0.0151(5) 0.0162(5) 0.0138(5) -0.0006(4) 0.0030(4) -0.0005(4)
C14 0.0201(7) 0.0457(8) 0.0214(7) 0.0083(6) -0.0047(5) -0.0048(6)
C3 0.0174(6) 0.0253(6) 0.0115(6) 0.0013(4) 0.0009(5) -0.0017(5)
C1 0.0137(6) 0.0183(6) 0.0128(5) -0.0001(4) -0.0008(4) -0.0016(4)
C7 0.0116(5) 0.0185(6) 0.0134(5) -0.0001(4) -0.0027(4) -0.0013(4)
C16 0.0183(6) 0.0136(5) 0.0143(6) 0.0007(4) 0.0036(5) -0.0018(4)
C21 0.0188(6) 0.0150(5) 0.0185(6) 0.0008(4) 0.0029(5) -0.0013(4)
C22 0.0152(6) 0.0278(7) 0.0248(7) -0.0026(5) 0.0001(5) -0.0013(5)
C24 0.0172(6) 0.0391(8) 0.0365(8) -0.0006(6) 0.0016(6) -0.0021(6)
C4 0.0180(6) 0.0210(6) 0.0159(6) 0.0033(4) 0.0022(5) 0.0006(5)
C9 0.0213(6) 0.0155(6) 0.0185(6) 0.0008(4) 0.0033(5) 0.0004(4)
C10 0.0205(6) 0.0217(6) 0.0206(6) 0.0038(5) 0.0023(5) 0.0042(5)
C11 0.0154(6) 0.0216(6) 0.0170(6) 0.0008(5) 0.0016(5) 0.0027(5)
C12 0.0161(6) 0.0324(7) 0.0183(6) 0.0045(5) -0.0016(5) -0.0028(5)
C6 0.0147(6) 0.0201(6) 0.0168(6) -0.0011(4) 0.0009(5) -0.0035(4)
C5 0.0178(6) 0.0133(5) 0.0190(6) 0.0006(4) 0.0027(5) -0.0031(4)
C17 0.0197(6) 0.0177(6) 0.0190(6) 0.0015(5) 0.0002(5) -0.0035(4)
C18 0.0311(7) 0.0208(6) 0.0152(6) -0.0003(5) -0.0005(5) -0.0056(5)
C19 0.0360(7) 0.0217(6) 0.0160(6) -0.0021(5) 0.0085(5) -0.0006(5)
C20 0.0224(6) 0.0225(6) 0.0236(6) 0.0003(5) 0.0080(5) 0.0017(5)
C25 0.0236(7) 0.0427(9) 0.0513(9) -0.0250(7) -0.0113(7) 0.0008(6)
C23 0.0216(7) 0.0546(10) 0.0302(8) 0.0125(7) -0.0055(6) -0.0035(6)
C26 0.0317(7) 0.0269(7) 0.0220(6) -0.0063(5) 0.0068(6) -0.0064(6)

loop_
_atom_type_symbol
_atom_type_description
_atom_type_scat_dispersion_real
_atom_type_scat_dispersion_imag
_atom_type_scat_source
C C 0.0181 0.0091 'International Tables Vol C Tables 4.2.6.8 and 6.1.1.4'
H H 0.0000 0.0000 'International Tables Vol C Tables 4.2.6.8 and 6.1.1.4'
N N 0.0311 0.0180 'International Tables Vol C Tables 4.2.6.8 and 6.1.1.4'
O O 0.0492 0.0322 'International Tables Vol C Tables 4.2.6.8 and 6.1.1.4'

loop_
_geom_angle_atom_site_label_1
_geom_angle_atom_site_label_2
_geom_angle_atom_site_label_3
_geom_angle
C1 O2 C3 120.92(9)
C7 N8 C16 117.96(9)
C7 N8 C9 119.91(9)
C16 N8 C9 118.52(9)
H14A C14 H14B 109.5
H14A C14 H14C 109.5
H14B C14 H14C 109.5
C3 C14 H14A 109.5
C3 C14 H14B 109.5
C3 C14 H14C 109.5
O2 C3 C14 104.07(9)
O2 C3 C4 111.10(9)
O2 C3 C26 110.12(10)
C14 C3 C4 109.76(10)
C14 C3 C26 111.11(11)
C26 C3 C4 110.52(10)
O2 C1 C7 103.38(9)
O2 C1 C11 120.09(9)
O2 C1 C6 120.70(9)
C7 C1 C11 112.04(9)
C7 C1 C6 111.91(9)
C6 C1 C11 88.75(9)
O15 C7 N8 123.70(10)
O15 C7 C1 121.94(10)
N8 C7 C1 114.32(10)
C21 C16 N8 123.23(10)
C17 C16 N8 115.16(10)
C17 C16 C21 121.60(11)
C16 C21 C22 124.28(11)
C20 C21 C16 115.32(11)
C20 C21 C22 120.38(11)
C21 C22 C23 109.66(10)
C24 C22 C21 111.75(11)
C24 C22 C23 107.19(11)
C25 C22 C21 111.28(11)
C25 C22 C24 107.00(11)
C25 C22 C23 109.84(12)
C22 C24 H24A 109.5
C22 C24 H24B 109.5
C22 C24 H24C 109.5
H24A C24 H24B 109.5
H24A C24 H24C 109.5
H24B C24 H24C 109.5
C3 C4 H4A 109.9
C3 C4 H4B 109.9
H4A C4 H4B 108.3
C5 C4 C3 108.98(9)
C5 C4 H4A 109.9
C5 C4 H4B 109.9
N8 C9 H9A 109.6
N8 C9 H9B 109.6
N8 C9 C10 110.27(10)
H9A C9 H9B 108.1
C10 C9 H9A 109.6
C10 C9 H9B 109.6
C9 C10 H10A 110.0
C9 C10 H10B 110.0
C9 C10 C11 108.66(10)
H10A C10 H10B 108.3
C11 C10 H10A 110.0
C11 C10 H10B 110.0
C1 C11 H11 110.6
C10 C11 C1 115.10(9)
C10 C11 H11 110.6
C10 C11 C12 120.01(10)
C12 C11 C1 88.07(9)
C12 C11 H11 110.6
C11 C12 H12A 113.8
C11 C12 H12B 113.8
H12A C12 H12B 111.0
C6 C12 C11 89.37(9)
C6 C12 H12A 113.8
C6 C12 H12B 113.8
C1 C6 H6 113.3
C12 C6 C1 88.83(9)
C12 C6 H6 113.3
C5 C6 C1 110.15(9)
C5 C6 C12 115.59(10)
C5 C6 H6 113.3
O13 C5 C4 124.83(10)
O13 C5 C6 123.26(11)
C4 C5 C6 111.81(10)
C16 C17 H17 119.4
C18 C17 C16 121.21(12)
C18 C17 H17 119.4
C17 C18 H18 120.7
C19 C18 C17 118.56(12)
C19 C18 H18 120.7
C18 C19 H19 119.9
C18 C19 C20 120.14(11)
C20 C19 H19 119.9
C21 C20 H20 118.4
C19 C20 C21 123.16(12)
C19 C20 H20 118.4
C22 C25 H25A 109.5
C22 C25 H25B 109.5
C22 C25 H25C 109.5
H25A C25 H25B 109.5
H25A C25 H25C 109.5
H25B C25 H25C 109.5
C22 C23 H23A 109.5
C22 C23 H23B 109.5
C22 C23 H23C 109.5
H23A C23 H23B 109.5
H23A C23 H23C 109.5
H23B C23 H23C 109.5
C3 C26 H26A 109.5
C3 C26 H26B 109.5
C3 C26 H26C 109.5
H26A C26 H26B 109.5
H26A C26 H26C 109.5
H26B C26 H26C 109.5

loop_
_geom_bond_atom_site_label_1
_geom_bond_atom_site_label_2
_geom_bond_distance
O2 C3 1.4545(14)
O2 C1 1.4206(14)
O15 C7 1.2227(14)
O13 C5 1.2165(15)
N8 C7 1.3592(15)
N8 C16 1.4485(14)
N8 C9 1.4827(15)
C14 H14A 0.9800
C14 H14B 0.9800
C14 H14C 0.9800
C14 C3 1.5186(17)
C3 C4 1.5414(16)
C3 C26 1.5239(17)
C1 C7 1.5319(15)
C1 C11 1.5580(15)
C1 C6 1.5516(15)
C16 C21 1.4064(17)
C16 C17 1.3900(17)
C21 C22 1.5360(17)
C21 C20 1.4038(17)
C22 C24 1.5356(17)
C22 C25 1.5305(18)
C22 C23 1.5363(19)
C24 H24A 0.9800
C24 H24B 0.9800
C24 H24C 0.9800
C4 H4A 0.9900
C4 H4B 0.9900
C4 C5 1.4918(16)
C9 H9A 0.9900
C9 H9B 0.9900
C9 C10 1.5228(16)
C10 H10A 0.9900
C10 H10B 0.9900
C10 C11 1.5285(16)
C11 H11 1.0000
C11 C12 1.5535(17)
C12 H12A 0.9900
C12 H12B 0.9900
C12 C6 1.5388(17)
C6 H6 1.0000
C6 C5 1.4984(16)
C17 H17 0.9500
C17 C18 1.3838(17)
C18 H18 0.9500
C18 C19 1.3802(19)
C19 H19 0.9500
C19 C20 1.3834(19)
C20 H20 0.9500
C25 H25A 0.9800
C25 H25B 0.9800
C25 H25C 0.9800
C23 H23A 0.9800
C23 H23B 0.9800
C23 H23C 0.9800
C26 H26A 0.9800
C26 H26B 0.9800
C26 H26C 0.9800

loop_
_geom_torsion_atom_site_label_1
_geom_torsion_atom_site_label_2
_geom_torsion_atom_site_label_3
_geom_torsion_atom_site_label_4
_geom_torsion
O2 C3 C4 C5 55.17(13)
O2 C1 C7 O15 -95.51(12)
O2 C1 C7 N8 82.22(11)
O2 C1 C11 C10 -95.61(12)
O2 C1 C11 C12 141.92(10)
O2 C1 C6 C12 -141.57(10)
O2 C1 C6 C5 -24.65(14)
N8 C16 C21 C22 0.37(17)
N8 C16 C21 C20 -178.05(10)
N8 C16 C17 C18 178.11(10)
N8 C9 C10 C11 -60.25(12)
C14 C3 C4 C5 169.72(10)
C3 O2 C1 C7 143.60(10)
C3 O2 C1 C11 -90.70(12)
C3 O2 C1 C6 17.65(15)
C3 C4 C5 O13 110.29(13)
C3 C4 C5 C6 -66.21(12)
C1 O2 C3 C14 -150.14(10)
C1 O2 C3 C4 -32.09(14)
C1 O2 C3 C26 90.69(12)
C1 C11 C12 C6 -16.78(9)
C1 C6 C5 O13 -127.55(12)
C1 C6 C5 C4 49.02(13)
C7 N8 C16 C21 98.36(13)
C7 N8 C16 C17 -80.91(13)
C7 N8 C9 C10 41.47(14)
C7 C1 C11 C10 25.93(14)
C7 C1 C11 C12 -96.54(10)
C7 C1 C6 C12 96.51(10)
C7 C1 C6 C5 -146.57(10)
C16 N8 C7 O15 -9.70(16)
C16 N8 C7 C1 172.61(9)
C16 N8 C9 C10 -116.69(11)
C16 C21 C22 C24 170.79(11)
C16 C21 C22 C25 51.23(16)
C16 C21 C22 C23 -70.51(15)
C16 C21 C20 C19 -0.26(18)
C16 C17 C18 C19 0.18(18)
C21 C16 C17 C18 -1.17(18)
C22 C21 C20 C19 -178.75(11)
C9 N8 C7 O15 -167.97(11)
C9 N8 C7 C1 14.33(14)
C9 N8 C16 C21 -103.06(13)
C9 N8 C16 C17 77.67(13)
C9 C10 C11 C1 25.87(14)
C9 C10 C11 C12 129.03(11)
C10 C11 C12 C6 -134.86(11)
C11 C1 C7 O15 133.77(11)
C11 C1 C7 N8 -48.49(13)
C11 C1 C6 C12 -16.80(9)
C11 C1 C6 C5 100.12(10)
C11 C12 C6 C1 16.85(9)
C11 C12 C6 C5 -95.00(11)
C12 C6 C5 O13 -28.83(16)
C12 C6 C5 C4 147.73(10)
C6 C1 C7 O15 35.88(14)
C6 C1 C7 N8 -146.38(10)
C6 C1 C11 C10 139.11(10)
C6 C1 C11 C12 16.64(9)
C17 C16 C21 C22 179.60(11)
C17 C16 C21 C20 1.17(16)
C17 C18 C19 C20 0.72(18)
C18 C19 C20 C21 -0.69(19)
C20 C21 C22 C24 -10.86(16)
C20 C21 C22 C25 -130.42(13)
C20 C21 C22 C23 107.84(13)
C26 C3 C4 C5 -67.38(12)
